data_7001737
loop_
_publ_author_name
'Cheng, Xiao-Ning'
'Xue, Wei'
'Huang, Jun-Hou'
'Chen, Xiao-Ming'

_publ_section_title
;
 Spin canting and/or metamagnetic behaviours of four isostructural
 grid-type coordination networks
;
_journal_issue 29
_journal_name_full 'Dalton Transactions'
_journal_page_first 5701
_journal_paper_doi 10.1039/b901524h
_journal_year 2009
_chemical_formula_sum 'C13 H11 Co N O5'
_chemical_formula_weight 320.16
_chemical_name_systematic
;
?
;
_space_group_IT_number 29
_symmetry_cell_setting orthorhombic
_symmetry_space_group_name_Hall 'P 2c -2ac'
_symmetry_space_group_name_H-M 'P c a 21'
_atom_sites_solution_hydrogens geom
_atom_sites_solution_primary direct
_atom_sites_solution_secondary difmap
_audit_creation_method SHELXL-97
_cell_angle_alpha 90.00
_cell_angle_beta 90.00
_cell_angle_gamma 90.00
_cell_formula_units_Z 4
_cell_length_a 15.9022(15)
_cell_length_b 9.9651(9)
_cell_length_c 7.5081(7)
_cell_measurement_temperature 293(2)
_cell_volume 1189.79(19)
_computing_cell_refinement SAINT
_computing_data_collection SMART
_computing_data_reduction SAINT
_computing_structure_refinement 'SHELXL-97 (Sheldrick, 1997)'
_computing_structure_solution 'SHELXS-97 (Sheldrick, 1990)'
_diffrn_ambient_temperature 293(2)
_diffrn_measured_fraction_theta_full 0.998
_diffrn_measured_fraction_theta_max 0.998
_diffrn_measurement_device_type CCD
_diffrn_measurement_method '/w scan'
_diffrn_radiation_monochromator graphite
_diffrn_radiation_source 'fine-focus sealed tube'
_diffrn_radiation_type MoK\a
_diffrn_radiation_wavelength 0.71073
_diffrn_reflns_av_R_equivalents 0.0274
_diffrn_reflns_av_sigmaI/netI 0.0484
_diffrn_reflns_limit_h_max 19
_diffrn_reflns_limit_h_min -17
_diffrn_reflns_limit_k_max 12
_diffrn_reflns_limit_k_min -11
_diffrn_reflns_limit_l_max 9
_diffrn_reflns_limit_l_min -9
_diffrn_reflns_number 5845
_diffrn_reflns_theta_full 25.99
_diffrn_reflns_theta_max 25.99
_diffrn_reflns_theta_min 2.41
_exptl_absorpt_coefficient_mu 1.462
_exptl_absorpt_correction_T_max 0.8676
_exptl_absorpt_correction_T_min 0.7586
_exptl_absorpt_correction_type multi-scan
_exptl_absorpt_process_details SADABS
_exptl_crystal_colour red
_exptl_crystal_density_diffrn 1.787
_exptl_crystal_density_method 'not measured'
_exptl_crystal_description block
_exptl_crystal_F_000 652
_exptl_crystal_size_max 0.20
_exptl_crystal_size_mid 0.20
_exptl_crystal_size_min 0.10
_refine_diff_density_max 0.271
_refine_diff_density_min -0.288
_refine_diff_density_rms 0.058
_refine_ls_abs_structure_details 'Flack H D (1983), Acta Cryst. A39, 876-881'
_refine_ls_abs_structure_Flack 0.007(16)
_refine_ls_extinction_method none
_refine_ls_goodness_of_fit_ref 1.068
_refine_ls_hydrogen_treatment constr
_refine_ls_matrix_type full
_refine_ls_number_parameters 182
_refine_ls_number_reflns 2291
_refine_ls_number_restraints 1
_refine_ls_restrained_S_all 1.068
_refine_ls_R_factor_all 0.0327
_refine_ls_R_factor_gt 0.0305
_refine_ls_shift/su_max 0.000
_refine_ls_shift/su_mean 0.000
_refine_ls_structure_factor_coef Fsqd
_refine_ls_weighting_details 'calc w=1/[\s^2^(Fo^2^)+(0.0298P)^2^+0.0000P] where P=(Fo^2^+2Fc^2^)/3'
_refine_ls_weighting_scheme calc
_refine_ls_wR_factor_gt 0.0685
_refine_ls_wR_factor_ref 0.0705
_reflns_number_gt 2172
_reflns_number_total 2291
_reflns_threshold_expression >2sigma(I)
_cod_data_source_file b901524h.txt
_cod_data_source_block 2.Co
_cod_original_sg_symbol_H-M Pca2(1)
_cod_database_code 7001737

loop_
_symmetry_equiv_pos_as_xyz
'x, y, z'
'-x, -y, z+1/2'
'-x+1/2, y, z+1/2'
'x+1/2, -y, z'

loop_
_atom_site_label
_atom_site_type_symbol
_atom_site_fract_x
_atom_site_fract_y
_atom_site_fract_z
_atom_site_U_iso_or_equiv
_atom_site_adp_type
_atom_site_occupancy
_atom_site_symmetry_multiplicity
_atom_site_calc_flag
_atom_site_refinement_flags
_atom_site_disorder_assembly
_atom_site_disorder_group
Co1 Co -0.36672(2) -0.07379(3) 0.21790(6) 0.02293(11) Uani 1 1 d . . .
O1 O -0.40261(13) -0.17813(17) -0.0259(3) 0.0279(5) Uani 1 1 d . . .
O2 O -0.50803(12) 0.11473(18) -0.1701(3) 0.0330(5) Uani 1 1 d . . .
O3 O -0.41929(14) 0.07033(17) 0.0515(3) 0.0287(5) Uani 1 1 d . . .
O4 O -0.15117(14) 0.0436(2) -0.0694(3) 0.0340(5) Uani 1 1 d . . .
O5 O -0.24846(14) -0.05532(17) 0.0964(3) 0.0338(5) Uani 1 1 d . . .
N1 N -0.34750(14) -0.2819(2) 0.2718(3) 0.0243(6) Uani 1 1 d . . .
C1 C -0.32019(19) -0.3321(3) 0.4221(4) 0.0310(7) Uani 1 1 d . . .
H1A H -0.3006 -0.2736 0.5092 0.037 Uiso 1 1 calc R . .
C2 C -0.3191(2) -0.4712(3) 0.4580(5) 0.0350(7) Uani 1 1 d . . .
H2A H -0.2999 -0.5027 0.5673 0.042 Uiso 1 1 calc R . .
C3 C -0.3463(2) -0.5585(3) 0.3320(5) 0.0330(7) Uani 1 1 d . . .
H3A H -0.3464 -0.6502 0.3551 0.040 Uiso 1 1 calc R . .
C4 C -0.37441(15) -0.5101(3) 0.1664(4) 0.0267(8) Uani 1 1 d . . .
C5 C -0.4039(2) -0.5920(3) 0.0251(5) 0.0339(8) Uani 1 1 d . . .
H5A H -0.4039 -0.6849 0.0378 0.041 Uiso 1 1 calc R . .
C6 C -0.4320(2) -0.5364(3) -0.1275(5) 0.0363(8) Uani 1 1 d . . .
H6A H -0.4511 -0.5918 -0.2186 0.044 Uiso 1 1 calc R . .
C7 C -0.43311(19) -0.3954(3) -0.1519(5) 0.0319(7) Uani 1 1 d . . .
H7A H -0.4530 -0.3585 -0.2576 0.038 Uiso 1 1 calc R . .
C8 C -0.40471(18) -0.3148(3) -0.0189(4) 0.0248(6) Uani 1 1 d . . .
C9 C -0.37440(16) -0.3682(3) 0.1422(4) 0.0235(6) Uani 1 1 d . . .
C10 C -0.45693(18) -0.1078(3) -0.1449(4) 0.0286(7) Uani 1 1 d . . .
H10A H -0.5124 -0.1483 -0.1445 0.034 Uiso 1 1 calc R . .
H10B H -0.4348 -0.1117 -0.2652 0.034 Uiso 1 1 calc R . .
C11 C -0.46218(17) 0.0379(3) -0.0822(4) 0.0237(6) Uani 1 1 d . . .
C12 C -0.20313(17) 0.0417(3) 0.0584(4) 0.0248(6) Uani 1 1 d . . .
C13 C -0.2071(2) 0.1687(3) 0.1672(4) 0.0409(8) Uani 1 1 d . . .
H13A H -0.2134 0.1463 0.2909 0.061 Uiso 1 1 calc R . .
H13B H -0.2542 0.2217 0.1293 0.061 Uiso 1 1 calc R . .
H13C H -0.1562 0.2190 0.1508 0.061 Uiso 1 1 calc R . .

loop_
_atom_site_aniso_label
_atom_site_aniso_U_11
_atom_site_aniso_U_22
_atom_site_aniso_U_33
_atom_site_aniso_U_23
_atom_site_aniso_U_13
_atom_site_aniso_U_12
Co1 0.02800(19) 0.01773(18) 0.02305(19) -0.0022(2) -0.0011(2) 0.00178(13)
O1 0.0375(12) 0.0144(9) 0.0320(11) -0.0012(8) -0.0093(10) 0.0002(8)
O2 0.0341(11) 0.0195(9) 0.0453(14) 0.0031(10) -0.0100(11) 0.0025(9)
O3 0.0371(12) 0.0212(10) 0.0279(13) -0.0010(8) -0.0061(10) 0.0020(8)
O4 0.0347(12) 0.0389(12) 0.0283(12) -0.0108(10) 0.0065(10) -0.0028(10)
O5 0.0305(11) 0.0266(10) 0.0443(13) -0.0070(11) 0.0086(10) -0.0024(9)
N1 0.0221(11) 0.0222(13) 0.0285(15) -0.0002(10) -0.0002(9) 0.0027(9)
C1 0.0329(17) 0.0295(15) 0.0304(16) 0.0002(14) -0.0041(14) 0.0013(13)
C2 0.0369(18) 0.0360(16) 0.0320(19) 0.0065(15) -0.0046(15) 0.0061(14)
C3 0.0340(16) 0.0207(15) 0.044(2) 0.0084(14) 0.0020(16) 0.0060(13)
C4 0.0242(14) 0.0189(16) 0.037(2) 0.0018(12) 0.0051(12) 0.0032(11)
C5 0.0354(18) 0.0196(14) 0.047(2) -0.0037(14) 0.0003(16) 0.0012(13)
C6 0.0376(17) 0.0265(16) 0.045(2) -0.0143(15) -0.0045(16) -0.0008(13)
C7 0.0366(16) 0.0267(15) 0.0325(17) -0.0055(14) -0.0058(15) 0.0017(13)
C8 0.0243(15) 0.0207(14) 0.0293(15) -0.0002(12) 0.0014(12) 0.0022(11)
C9 0.0207(14) 0.0195(15) 0.0302(16) -0.0028(12) 0.0026(12) 0.0010(11)
C10 0.0324(16) 0.0239(14) 0.0294(17) 0.0020(13) -0.0078(14) 0.0024(12)
C11 0.0227(14) 0.0202(13) 0.0281(16) 0.0035(12) 0.0070(13) -0.0002(11)
C12 0.0243(15) 0.0292(15) 0.0208(16) -0.0006(12) -0.0027(12) 0.0049(12)
C13 0.057(2) 0.0308(16) 0.0349(19) -0.0037(13) 0.0124(15) -0.0061(15)

loop_
_atom_type_symbol
_atom_type_description
_atom_type_scat_dispersion_real
_atom_type_scat_dispersion_imag
_atom_type_scat_source
C C 0.0033 0.0016 'International Tables Vol C Tables 4.2.6.8 and 6.1.1.4'
H H 0.0000 0.0000 'International Tables Vol C Tables 4.2.6.8 and 6.1.1.4'
Co Co 0.3494 0.9721 'International Tables Vol C Tables 4.2.6.8 and 6.1.1.4'
N N 0.0061 0.0033 'International Tables Vol C Tables 4.2.6.8 and 6.1.1.4'
O O 0.0106 0.0060 'International Tables Vol C Tables 4.2.6.8 and 6.1.1.4'

loop_
_geom_angle_atom_site_label_1
_geom_angle_atom_site_label_2
_geom_angle_atom_site_label_3
_geom_angle
_geom_angle_site_symmetry_1
_geom_angle_site_symmetry_3
_geom_angle_publ_flag
O4 Co1 O3 97.63(9) 3_455 . ?
O4 Co1 O5 99.69(9) 3_455 . ?
O3 Co1 O5 92.21(9) . . ?
O4 Co1 N1 113.37(10) 3_455 . ?
O3 Co1 N1 147.40(8) . . ?
O5 Co1 N1 92.25(8) . . ?
O4 Co1 O1 170.46(8) 3_455 . ?
O3 Co1 O1 73.73(7) . . ?
O5 Co1 O1 84.93(9) . . ?
N1 Co1 O1 74.53(8) . . ?
O4 Co1 O2 86.10(9) 3_455 2_455 ?
O3 Co1 O2 89.64(9) . 2_455 ?
O5 Co1 O2 173.62(8) . 2_455 ?
N1 Co1 O2 82.94(8) . 2_455 ?
O1 Co1 O2 89.74(8) . 2_455 ?
C8 O1 C10 120.0(2) . . ?
C8 O1 Co1 116.78(18) . . ?
C10 O1 Co1 116.75(15) . . ?
C11 O2 Co1 128.18(18) . 2_454 ?
C11 O3 Co1 121.40(16) . . ?
C12 O4 Co1 133.5(2) . 3_454 ?
C12 O5 Co1 133.62(18) . . ?
C1 N1 C9 118.5(2) . . ?
C1 N1 Co1 125.6(2) . . ?
C9 N1 Co1 115.58(19) . . ?
N1 C1 C2 123.0(3) . . ?
N1 C1 H1A 118.5 . . ?
C2 C1 H1A 118.5 . . ?
C3 C2 C1 119.5(3) . . ?
C3 C2 H2A 120.3 . . ?
C1 C2 H2A 120.3 . . ?
C2 C3 C4 119.9(3) . . ?
C2 C3 H3A 120.1 . . ?
C4 C3 H3A 120.1 . . ?
C3 C4 C5 124.6(3) . . ?
C3 C4 C9 116.9(3) . . ?
C5 C4 C9 118.4(3) . . ?
C6 C5 C4 120.5(3) . . ?
C6 C5 H5A 119.7 . . ?
C4 C5 H5A 119.7 . . ?
C5 C6 C7 121.4(3) . . ?
C5 C6 H6A 119.3 . . ?
C7 C6 H6A 119.3 . . ?
C8 C7 C6 119.1(3) . . ?
C8 C7 H7A 120.4 . . ?
C6 C7 H7A 120.4 . . ?
C7 C8 O1 124.8(3) . . ?
C7 C8 C9 121.5(3) . . ?
O1 C8 C9 113.7(3) . . ?
N1 C9 C8 118.7(3) . . ?
N1 C9 C4 122.2(3) . . ?
C8 C9 C4 119.0(3) . . ?
O1 C10 C11 107.8(2) . . ?
O1 C10 H10A 110.1 . . ?
C11 C10 H10A 110.1 . . ?
O1 C10 H10B 110.1 . . ?
C11 C10 H10B 110.1 . . ?
H10A C10 H10B 108.5 . . ?
O2 C11 O3 125.7(2) . . ?
O2 C11 C10 116.9(3) . . ?
O3 C11 C10 117.5(2) . . ?
O5 C12 O4 124.5(3) . . ?
O5 C12 C13 120.4(3) . . ?
O4 C12 C13 115.2(3) . . ?
C12 C13 H13A 109.5 . . ?
C12 C13 H13B 109.5 . . ?
H13A C13 H13B 109.5 . . ?
C12 C13 H13C 109.5 . . ?
H13A C13 H13C 109.5 . . ?
H13B C13 H13C 109.5 . . ?

loop_
_geom_bond_atom_site_label_1
_geom_bond_atom_site_label_2
_geom_bond_distance
_geom_bond_site_symmetry_2
_geom_bond_publ_flag
Co1 O4 2.000(2) 3_455 ?
Co1 O3 2.0789(19) . ?
Co1 O5 2.098(2) . ?
Co1 N1 2.135(2) . ?
Co1 O1 2.181(2) . ?
Co1 O2 2.200(2) 2_455 ?
O1 C8 1.363(3) . ?
O1 C10 1.427(3) . ?
O2 C11 1.246(3) . ?
O2 Co1 2.200(2) 2_454 ?
O3 C11 1.256(4) . ?
O4 C12 1.266(4) . ?
O4 Co1 2.000(2) 3_454 ?
O5 C12 1.239(3) . ?
N1 C1 1.309(4) . ?
N1 C9 1.367(4) . ?
C1 C2 1.412(4) . ?
C1 H1A 0.9300 . ?
C2 C3 1.356(5) . ?
C2 H2A 0.9300 . ?
C3 C4 1.407(5) . ?
C3 H3A 0.9300 . ?
C4 C5 1.419(5) . ?
C4 C9 1.425(4) . ?
C5 C6 1.348(5) . ?
C5 H5A 0.9300 . ?
C6 C7 1.418(4) . ?
C6 H6A 0.9300 . ?
C7 C8 1.359(4) . ?
C7 H7A 0.9300 . ?
C8 C9 1.407(4) . ?
C10 C11 1.529(4) . ?
C10 H10A 0.9700 . ?
C10 H10B 0.9700 . ?
C12 C13 1.508(4) . ?
C13 H13A 0.9600 . ?
C13 H13B 0.9600 . ?
C13 H13C 0.9600 . ?
